data_4342602
loop_
_publ_author_name
'Liu, Chengyin'
'Xia, Zhiguo'
'Chen, Mingyue'
'Molokeev, Maxim S.'
'Liu, Quanlin'

_publ_section_title
;
 Near-Infrared Luminescence and Color Tunable Chromophores Based on
 Cr(3+)-Doped Mullite-Type Bi2(Ga,Al)4O9 Solid Solutions.
;
_journal_issue 4
_journal_name_full 'Inorganic chemistry'
_journal_page_first 1876
_journal_page_last 1882
_journal_paper_doi 10.1021/ic502779d
_journal_volume 54
_journal_year 2015
_chemical_formula_moiety 'Bi2 Ga4 O9'
_chemical_formula_sum 'Bi2 Ga4 O9'
_chemical_formula_weight 840.84
_space_group_IT_number 55
_symmetry_cell_setting orthorhombic
_symmetry_space_group_name_Hall '-P 2 2ab'
_symmetry_space_group_name_H-M 'P b a m'
_cell_angle_alpha 90
_cell_angle_beta 90
_cell_angle_gamma 90
_cell_formula_units_Z 2
_cell_length_a 7.929738(72)
_cell_length_b 8.305088(73)
_cell_length_c 5.898189(50)
_cell_measurement_temperature 300
_cell_volume 388.438(6)
_diffrn_ambient_temperature 300
_diffrn_measurement_device_type
;
D8 ADVANCE Bruker
;
_diffrn_radiation_monochromator none
_diffrn_radiation_probe x-ray
_diffrn_radiation_type
;
 Cu K\a~1~~2~
;
_exptl_absorpt_coefficient_mu 103.026
_exptl_crystal_density_diffrn 7.18905(11)
_pd_char_colour
;
colourless
;
_pd_meas_2theta_range_inc 0.01
_pd_meas_2theta_range_max 120
_pd_meas_2theta_range_min 5
_pd_meas_scan_method step
_pd_proc_ls_pref_orient_corr
;
Anisotropic model of PO. Spherical harmonics 4 ordrer.
 Jarvinen (1993). Application of symmetrized harmonics expansion to correction
of the preferred orientation effect. - J. Appl. Cryst. 26 p525-531.
;
_pd_proc_ls_profile_function PearsonVII
_pd_proc_ls_prof_R_factor 5.182
_pd_proc_ls_prof_wR_expected 2.924
_pd_proc_ls_prof_wR_factor 6.815
_pd_proc_number_of_points 11500
_pd_spec_mount_mode reflection
_refine_ls_goodness_of_fit_all 2.331
_refine_ls_R_I_factor 1.07
_refine_ls_shift/su_max 0.01000
_cod_data_source_file ic502779d_si_006.cif
_cod_data_source_block a
_cod_original_cell_volume 388.4380(59)
_cod_original_sg_symbol_Hall
;
-P 2 2ab
;
_cod_original_sg_symbol_H-M Pbam
_cod_original_formula_sum
;
Bi2 Ga4 O9
;
_cod_database_code 4342602

loop_
_symmetry_equiv_pos_as_xyz
'x, y, z'
'-x, -y, -z'
'-x, -y, z'
'-x+1/2, y+1/2, -z'
'-x+1/2, y+1/2, z'
'x, y, -z'
'x+1/2, -y+1/2, -z'
'x+1/2, -y+1/2, z'

loop_
_atom_site_label
_atom_site_type_symbol
_atom_site_fract_x
_atom_site_fract_y
_atom_site_fract_z
_atom_site_occupancy
_atom_site_B_iso_or_equiv
Bi Bi 0.174440(80) 0.171627(91) 0.5 1 0.547(54)
Ga1 Ga 0.5 0 0.75884(37) 1 0.404(69)
Ga2 Ga 0.35179(21) 0.33782(29) 0 1 0.325(66)
O1 O 0.3529(13) 0.9278(11) 0.5 1 0.57(12)
O2 O 0.36948(72) 0.20777(75) 0.7432(11) 1 0.57(12)
O3 O 0.1341(11) 0.4065(10) 0 1 0.57(12)
O4 O 0.5 0.5 0 1 0.57(12)

loop_
_diffrn_radiation_wavelength
_diffrn_radiation_wavelength_wt
1.5406 1.0000
1.5443 0.5000

loop_
_geom_angle_atom_site_label_1
_geom_angle_atom_site_label_2
_geom_angle_atom_site_label_3
_geom_angle
_geom_angle_site_symmetry_1
_geom_angle_site_symmetry_3
O1 Bi O1 150.9(15) 1_545 4_546
O1 Bi O2 72.52(33) 1_545 1_555
O1 Bi O2 137.66(79) 1_545 7_456
O1 Bi O2 86.18(27) 4_546 1_555
O1 Bi O2 65.42(41) 4_546 7_456
O2 Bi O2 84.63(24) 1_555 6_556
O2 Bi O2 149.81(93) 1_555 7_456
O2 Bi O2 102.55(23) 1_555 8_455
O2 Bi O2 57.45(37) 7_456 8_455
O1 Ga1 O1 81.33(30) 1_545 2_666
O1 Ga1 O2 85.57(33) 1_545 1_555
O1 Ga1 O2 90.45(33) 1_545 3_655
O1 Ga1 O3 96.85(26) 1_545 4_546
O2 Ga1 O3 95.45(31) 1_555 4_546
O2 Ga1 O3 88.41(31) 1_555 7_556
O3 Ga1 O3 85.58(26) 4_546 7_556
O2 Ga2 O2 108.56(35) 1_554 6_556
O2 Ga2 O3 104.66(30) 1_554 1_555
O2 Ga2 O3 63.61(40) 1_554 7_555
O2 Ga2 O4 112.76(26) 1_554 1_555
O3 Ga2 O4 112.82(37) 1_555 1_555
O3 Ga2 O4 91.08(17) 7_555 1_555

loop_
_geom_bond_atom_site_label_1
_geom_bond_atom_site_label_2
_geom_bond_distance
_geom_bond_site_symmetry_2
Bi O1 2.4705(96) 1_545
Bi O1 2.1386(92) 4_546
Bi O2 2.1307(61) .
Bi O2 2.9848(60) 7_456
Ga1 O1 2.0127(68) 1_545
Ga1 O2 2.0143(61) .
Ga1 O3 1.9383(60) 4_546
Ga2 O2 1.8656(65) 1_554
Ga2 O3 1.8180(89) .
Ga2 O3 3.0214(88) 7_555
Ga2 O4 1.7876(21) .
